data_7050592
loop_
_publ_author_name
'Mezei, Gellert'
'Raptis, Raphael G.'

_publ_section_title
;
 Pyrazole-4-sulfonate networks of alkali and alkaline-earth metals.
 Effect of cation size, charge, H-bonding and aromatic interactions on
 the three-dimensional supramolecular architecture
;
_journal_issue 9
_journal_name_full 'New Journal of Chemistry'
_journal_page_first 1399
_journal_paper_doi 10.1039/b303096b
_journal_volume 27
_journal_year 2003
_chemical_formula_sum 'C6 H12 Ca N4 O9 S2'
_chemical_formula_weight 388.40
_chemical_name_systematic
;
?
;
_space_group_IT_number 2
_symmetry_cell_setting triclinic
_symmetry_space_group_name_Hall '-P 1'
_symmetry_space_group_name_H-M 'P -1'
_atom_sites_solution_hydrogens geom
_atom_sites_solution_primary direct
_atom_sites_solution_secondary difmap
_audit_creation_method SHELXL-97
_cell_angle_alpha 76.536(2)
_cell_angle_beta 89.264(2)
_cell_angle_gamma 79.057(2)
_cell_formula_units_Z 2
_cell_length_a 5.9972(6)
_cell_length_b 9.2102(9)
_cell_length_c 12.9567(13)
_cell_measurement_temperature 298(2)
_cell_volume 682.98(12)
_computing_cell_refinement 'BRUKER SMART-NT V5.0'
_computing_data_collection 'BRUKER SMART-NT V5.0'
_computing_data_reduction 'BRUKER SAINT-NT V5/6.0'
_computing_molecular_graphics 'BRUKER SHELXTL-NT V5.1'
_computing_publication_material 'BRUKER SHELXTL-NT V5.1'
_computing_structure_refinement 'SHELXL-97 (Sheldrick, 1997)'
_computing_structure_solution 'SHELXS-97 (Sheldrick, 1990)'
_diffrn_ambient_temperature 298(2)
_diffrn_measured_fraction_theta_full 0.997
_diffrn_measured_fraction_theta_max 0.997
_diffrn_measurement_device_type 'CCD area detector'
_diffrn_measurement_method 'phi and omega scans'
_diffrn_radiation_monochromator graphite
_diffrn_radiation_source 'fine-focus sealed tube'
_diffrn_radiation_type MoK\a
_diffrn_radiation_wavelength 0.71073
_diffrn_reflns_av_R_equivalents 0.0174
_diffrn_reflns_av_sigmaI/netI 0.0159
_diffrn_reflns_limit_h_max 6
_diffrn_reflns_limit_h_min -6
_diffrn_reflns_limit_k_max 8
_diffrn_reflns_limit_k_min -10
_diffrn_reflns_limit_l_max 14
_diffrn_reflns_limit_l_min -14
_diffrn_reflns_number 3005
_diffrn_reflns_theta_full 23.26
_diffrn_reflns_theta_max 23.26
_diffrn_reflns_theta_min 2.32
_exptl_absorpt_coefficient_mu 0.820
_exptl_absorpt_correction_type none
_exptl_crystal_colour colorless
_exptl_crystal_density_diffrn 1.889
_exptl_crystal_density_method 'not measured'
_exptl_crystal_description prism
_exptl_crystal_F_000 400
_exptl_crystal_size_max 0.30
_exptl_crystal_size_mid 0.12
_exptl_crystal_size_min 0.06
_refine_diff_density_max 0.297
_refine_diff_density_min -0.492
_refine_diff_density_rms 0.084
_refine_ls_extinction_method none
_refine_ls_goodness_of_fit_ref 1.069
_refine_ls_hydrogen_treatment mixed
_refine_ls_matrix_type full
_refine_ls_number_parameters 205
_refine_ls_number_reflns 1965
_refine_ls_number_restraints 2
_refine_ls_restrained_S_all 1.069
_refine_ls_R_factor_all 0.0349
_refine_ls_R_factor_gt 0.0330
_refine_ls_shift/su_max 0.001
_refine_ls_shift/su_mean 0.000
_refine_ls_structure_factor_coef Fsqd
_refine_ls_weighting_details 'calc w=1/[\s^2^(Fo^2^)+(0.0665P)^2^+0.3929P] where P=(Fo^2^+2Fc^2^)/3'
_refine_ls_weighting_scheme calc
_refine_ls_wR_factor_gt 0.0917
_refine_ls_wR_factor_ref 0.0940
_reflns_number_gt 1833
_reflns_number_total 1965
_reflns_threshold_expression >2sigma(I)
_cod_data_source_file b303096b.txt
_cod_data_source_block Ca(4-SO3-pzH)2.3H2O
_cod_depositor_comments
;
The following automatic conversions were performed:
'_symmetry_cell_setting' value 'Triclinic' changed to 'triclinic'
according to '/home/saulius/struct/CIF-dictionaries/cif_core.dic'
dictionary named 'cif_core.dic' version 2.4.1 from 2010-06-29.

Automatic conversion script
Id: cif_fix_enum 1527 2010-12-29 10:47:43Z saulius 
;
_cod_original_sg_symbol_H-M P-1
_cod_database_code 7050592

loop_
_symmetry_equiv_pos_as_xyz
'x, y, z'
'-x, -y, -z'

loop_
_atom_site_label
_atom_site_type_symbol
_atom_site_fract_x
_atom_site_fract_y
_atom_site_fract_z
_atom_site_U_iso_or_equiv
_atom_site_adp_type
_atom_site_occupancy
_atom_site_symmetry_multiplicity
_atom_site_calc_flag
_atom_site_refinement_flags
_atom_site_disorder_assembly
_atom_site_disorder_group
Ca1 Ca 0.17844(8) 0.06194(5) 0.69860(4) 0.01917(19) Uani 1 1 d . . .
S1 S 0.07168(10) 0.76859(6) 0.55850(5) 0.0201(2) Uani 1 1 d . . .
S2 S -0.14606(10) 0.23417(7) 0.88872(5) 0.0208(2) Uani 1 1 d . . .
O1 O 0.0955(3) 0.80872(19) 0.44295(14) 0.0279(4) Uani 1 1 d . . .
O2 O -0.1607(3) 0.7646(2) 0.58690(17) 0.0381(5) Uani 1 1 d . . .
O3 O 0.1828(3) 0.8614(2) 0.60879(14) 0.0310(4) Uani 1 1 d . . .
O4 O -0.1098(3) 0.2121(2) 0.78049(14) 0.0289(4) Uani 1 1 d . . .
O5 O 0.0625(3) 0.2258(2) 0.94529(15) 0.0349(5) Uani 1 1 d . . .
O6 O -0.2900(3) 0.1333(2) 0.94442(15) 0.0318(5) Uani 1 1 d . . .
O7 O 0.0238(3) -0.1345(2) 0.82485(15) 0.0315(5) Uani 1 1 d D . .
O8 O 0.4320(3) -0.0162(2) 0.85215(14) 0.0291(4) Uani 1 1 d D . .
O9 O 0.5400(3) 0.0243(2) 0.62215(17) 0.0393(5) Uani 1 1 d . . .
N1 N 0.2885(4) 0.3280(2) 0.65754(18) 0.0283(5) Uani 1 1 d . . .
N2 N 0.4841(4) 0.3812(2) 0.64884(17) 0.0267(5) Uani 1 1 d . . .
H2 H 0.6162 0.3238 0.6622 0.032 Uiso 1 1 calc R . .
N3 N -0.5988(4) 0.6120(3) 0.86141(19) 0.0359(6) Uani 1 1 d . . .
N4 N -0.4005(4) 0.6625(3) 0.8495(2) 0.0419(6) Uani 1 1 d . . .
H4A H -0.3912 0.7569 0.8385 0.050 Uiso 1 1 calc R . .
C1 C 0.4503(4) 0.5323(3) 0.6173(2) 0.0277(6) Uani 1 1 d . . .
H1 H 0.5613 0.5920 0.6074 0.033 Uiso 1 1 calc R . .
C2 C 0.2210(4) 0.5826(3) 0.60229(18) 0.0198(5) Uani 1 1 d . . .
C3 C 0.1281(4) 0.4519(3) 0.6283(2) 0.0280(6) Uani 1 1 d . . .
H3 H -0.0267 0.4514 0.6257 0.034 Uiso 1 1 calc R . .
C4 C -0.2202(5) 0.5495(3) 0.8567(2) 0.0373(7) Uani 1 1 d . . .
H4 H -0.0687 0.5589 0.8505 0.045 Uiso 1 1 calc R . .
H8B H 0.5274 0.0295 0.8719 0.048(10) Uiso 1 1 d R . .
H8A H 0.3778 -0.0487 0.9110 0.058(11) Uiso 1 1 d RD . .
H7A H -0.0320 -0.1328 0.8858 0.059(11) Uiso 1 1 d R . .
H9B H 0.6314 0.0841 0.6010 0.093(16) Uiso 1 1 d R . .
H7B H 0.1112 -0.2151 0.8417 0.066(13) Uiso 1 1 d RD . .
H9A H 0.6074 -0.0602 0.6156 0.064(12) Uiso 1 1 d R . .
C5 C -0.3025(4) 0.4177(3) 0.8748(2) 0.0239(6) Uani 1 1 d . . .
C6 C -0.5388(5) 0.4631(3) 0.8773(2) 0.0293(6) Uani 1 1 d . . .
H6 H -0.6404 0.3966 0.8886 0.035 Uiso 1 1 calc R . .

loop_
_atom_site_aniso_label
_atom_site_aniso_U_11
_atom_site_aniso_U_22
_atom_site_aniso_U_33
_atom_site_aniso_U_23
_atom_site_aniso_U_13
_atom_site_aniso_U_12
Ca1 0.0200(3) 0.0151(3) 0.0216(3) -0.0045(2) 0.0012(2) -0.0012(2)
S1 0.0210(4) 0.0137(3) 0.0249(4) -0.0047(3) 0.0021(3) -0.0013(3)
S2 0.0217(4) 0.0172(4) 0.0226(4) -0.0039(3) 0.0030(3) -0.0024(3)
O1 0.0346(10) 0.0214(9) 0.0243(9) -0.0026(7) -0.0024(8) 0.0001(8)
O2 0.0238(10) 0.0263(10) 0.0603(14) -0.0059(9) 0.0111(9) -0.0011(8)
O3 0.0408(11) 0.0202(9) 0.0345(10) -0.0113(8) -0.0030(8) -0.0057(8)
O4 0.0336(10) 0.0237(10) 0.0261(10) -0.0064(8) 0.0068(8) 0.0028(8)
O5 0.0266(10) 0.0348(11) 0.0417(11) -0.0085(9) -0.0053(9) -0.0020(8)
O6 0.0393(11) 0.0254(10) 0.0319(10) -0.0039(8) 0.0070(8) -0.0130(8)
O7 0.0343(11) 0.0267(10) 0.0316(11) -0.0037(8) 0.0057(8) -0.0057(9)
O8 0.0301(10) 0.0315(10) 0.0273(10) -0.0068(8) 0.0006(8) -0.0099(8)
O9 0.0340(11) 0.0317(11) 0.0565(13) -0.0181(10) 0.0210(10) -0.0088(9)
N1 0.0270(12) 0.0180(12) 0.0385(13) -0.0045(10) 0.0017(10) -0.0036(10)
N2 0.0199(11) 0.0209(12) 0.0353(13) -0.0044(9) -0.0004(9) 0.0030(9)
N3 0.0369(14) 0.0293(14) 0.0370(14) -0.0096(10) 0.0000(11) 0.0072(11)
N4 0.0487(16) 0.0186(12) 0.0564(17) -0.0099(11) 0.0010(13) -0.0002(11)
C1 0.0240(14) 0.0209(14) 0.0365(15) -0.0023(11) 0.0000(11) -0.0051(11)
C2 0.0207(12) 0.0179(13) 0.0210(12) -0.0054(10) 0.0013(10) -0.0034(10)
C3 0.0198(13) 0.0183(13) 0.0435(16) -0.0030(11) -0.0006(11) -0.0030(11)
C4 0.0309(15) 0.0251(15) 0.0568(19) -0.0119(14) 0.0036(14) -0.0048(13)
C5 0.0266(13) 0.0205(14) 0.0244(13) -0.0074(10) 0.0036(10) -0.0020(11)
C6 0.0264(14) 0.0298(16) 0.0305(14) -0.0078(12) 0.0021(11) -0.0013(12)

loop_
_atom_type_symbol
_atom_type_description
_atom_type_scat_dispersion_real
_atom_type_scat_dispersion_imag
_atom_type_scat_source
C C 0.0033 0.0016 'International Tables Vol C Tables 4.2.6.8 and 6.1.1.4'
H H 0.0000 0.0000 'International Tables Vol C Tables 4.2.6.8 and 6.1.1.4'
N N 0.0061 0.0033 'International Tables Vol C Tables 4.2.6.8 and 6.1.1.4'
O O 0.0106 0.0060 'International Tables Vol C Tables 4.2.6.8 and 6.1.1.4'
S S 0.1246 0.1234 'International Tables Vol C Tables 4.2.6.8 and 6.1.1.4'
Ca Ca 0.2262 0.3064 'International Tables Vol C Tables 4.2.6.8 and 6.1.1.4'

loop_
_geom_angle_atom_site_label_1
_geom_angle_atom_site_label_2
_geom_angle_atom_site_label_3
_geom_angle
_geom_angle_site_symmetry_1
_geom_angle_site_symmetry_3
_geom_angle_publ_flag
O9 Ca1 O3 73.92(7) . 1_545 ?
O9 Ca1 O4 150.44(7) . . ?
O3 Ca1 O4 134.43(7) 1_545 . ?
O9 Ca1 O8 77.63(7) . . ?
O3 Ca1 O8 112.06(6) 1_545 . ?
O4 Ca1 O8 94.35(6) . . ?
O9 Ca1 O1 107.50(7) . 2_566 ?
O3 Ca1 O1 80.41(6) 1_545 2_566 ?
O4 Ca1 O1 75.56(6) . 2_566 ?
O8 Ca1 O1 167.53(6) . 2_566 ?
O9 Ca1 O7 125.07(7) . . ?
O3 Ca1 O7 74.91(6) 1_545 . ?
O4 Ca1 O7 78.08(6) . . ?
O8 Ca1 O7 73.81(6) . . ?
O1 Ca1 O7 110.43(6) 2_566 . ?
O9 Ca1 N1 75.59(7) . . ?
O3 Ca1 N1 137.12(7) 1_545 . ?
O4 Ca1 N1 75.97(7) . . ?
O8 Ca1 N1 89.72(7) . . ?
O1 Ca1 N1 80.81(7) 2_566 . ?
O7 Ca1 N1 147.97(7) . . ?
O2 S1 O3 115.35(12) . . ?
O2 S1 O1 111.92(12) . . ?
O3 S1 O1 110.66(11) . . ?
O2 S1 C2 105.88(11) . . ?
O3 S1 C2 106.23(11) . . ?
O1 S1 C2 106.08(10) . . ?
O5 S2 O6 114.19(12) . . ?
O5 S2 O4 112.85(11) . . ?
O6 S2 O4 109.99(11) . . ?
O5 S2 C5 107.20(12) . . ?
O6 S2 C5 105.77(12) . . ?
O4 S2 C5 106.23(11) . . ?
S1 O1 Ca1 131.10(10) . 2_566 ?
S1 O3 Ca1 152.46(12) . 1_565 ?
S2 O4 Ca1 134.86(11) . . ?
C3 N1 N2 104.2(2) . . ?
C3 N1 Ca1 119.67(17) . . ?
N2 N1 Ca1 135.85(15) . . ?
C1 N2 N1 112.7(2) . . ?
C6 N3 N4 104.5(2) . . ?
C4 N4 N3 112.6(2) . . ?
N2 C1 C2 106.7(2) . . ?
C1 C2 C3 105.1(2) . . ?
C1 C2 S1 128.53(19) . . ?
C3 C2 S1 126.37(19) . . ?
N1 C3 C2 111.3(2) . . ?
N4 C4 C5 106.5(3) . . ?
C4 C5 C6 105.0(2) . . ?
C4 C5 S2 127.0(2) . . ?
C6 C5 S2 127.9(2) . . ?
N3 C6 C5 111.3(2) . . ?

loop_
_geom_bond_atom_site_label_1
_geom_bond_atom_site_label_2
_geom_bond_distance
_geom_bond_site_symmetry_2
_geom_bond_publ_flag
Ca1 O9 2.3709(19) . ?
Ca1 O3 2.3977(18) 1_545 ?
Ca1 O4 2.3991(17) . ?
Ca1 O8 2.4051(19) . ?
Ca1 O1 2.4080(18) 2_566 ?
Ca1 O7 2.4557(19) . ?
Ca1 N1 2.593(2) . ?
S1 O2 1.4418(19) . ?
S1 O3 1.4442(19) . ?
S1 O1 1.4681(18) . ?
S1 C2 1.742(2) . ?
S2 O5 1.4385(19) . ?
S2 O6 1.4510(19) . ?
S2 O4 1.4706(18) . ?
S2 C5 1.741(2) . ?
O1 Ca1 2.4080(18) 2_566 ?
O3 Ca1 2.3977(18) 1_565 ?
N1 C3 1.328(3) . ?
N1 N2 1.348(3) . ?
N2 C1 1.332(3) . ?
N3 C6 1.318(4) . ?
N3 N4 1.351(4) . ?
N4 C4 1.338(4) . ?
C1 C2 1.366(4) . ?
C2 C3 1.391(4) . ?
C4 C5 1.365(4) . ?
C5 C6 1.402(4) . ?
